data_7104851
loop_
_publ_author_name
'Ohkoshi, Masanori'
'Horino, Takeru'
'Yoshida, Masato'
'Iyoda, Masahiko'

_publ_section_title
;
 Synthesis and inclusion properties of a novel macrocyclic hexaketone
 monohydrate with a hemiacetal structure
;
_journal_coden_ASTM CHCOFS
_journal_issue 20
_journal_name_full
;
 Chemical Communications (Cambridge, United Kingdom)
;
_journal_page_first 2586
_journal_page_last 2587
_journal_paper_doi 10.1039/b308167b
_journal_year 2003
_chemical_formula_sum 'C25 H18 O8'
_chemical_formula_weight 446.41
_space_group_IT_number 15
_symmetry_cell_setting monoclinic
_symmetry_Int_Tables_number 15
_symmetry_space_group_name_Hall '-C 2yc'
_symmetry_space_group_name_H-M 'C 1 2/c 1'
_cell_angle_alpha 90
_cell_angle_beta 131.58(1)
_cell_angle_gamma 90
_cell_formula_units_Z 8
_cell_length_a 20.486(7)
_cell_length_b 19.08(1)
_cell_length_c 13.742(5)
_cell_measurement_reflns_used 24
_cell_measurement_temperature 296.2
_cell_measurement_theta_max 15.0
_cell_measurement_theta_min 12.8
_cell_volume 4018(3)
_computing_cell_refinement 'MSC/AFC Diffractometer Control'
_computing_data_collection 'MSC/AFC Diffractometer Control'
_computing_data_reduction 'teXsan Ver. 1.11'
_computing_publication_material 'teXsan Ver. 1.11'
_computing_structure_refinement 'teXsan Ver. 1.10'
_computing_structure_solution SIR92
_diffrn_measured_fraction_theta_full 0.9994
_diffrn_measured_fraction_theta_max 0.9994
_diffrn_measurement_device_type 'Rigaku AFC7R'
_diffrn_measurement_method \w-2\q
_diffrn_radiation_type 'Mo K\a'
_diffrn_radiation_wavelength 0.7107
_diffrn_reflns_av_R_equivalents 0.038
_diffrn_reflns_limit_h_max 0
_diffrn_reflns_limit_h_min -26
_diffrn_reflns_limit_k_max 24
_diffrn_reflns_limit_k_min 0
_diffrn_reflns_limit_l_max 17
_diffrn_reflns_limit_l_min -13
_diffrn_reflns_number 4887
_diffrn_reflns_theta_full 27.50
_diffrn_reflns_theta_max 27.50
_diffrn_standards_decay_% 0.46
_diffrn_standards_interval_count 150
_diffrn_standards_number 3
_exptl_absorpt_coefficient_mu 0.111
_exptl_absorpt_correction_type none
_exptl_crystal_colour colorless
_exptl_crystal_density_diffrn 1.476
_exptl_crystal_density_method 'not measured'
_exptl_crystal_description prismatic
_exptl_crystal_size_max 0.200
_exptl_crystal_size_mid 0.200
_exptl_crystal_size_min 0.100
_refine_diff_density_max 0.23
_refine_diff_density_min -0.31
_refine_ls_extinction_coef 0.0011(3)
_refine_ls_extinction_method 'Zachariasen(1967) type 2 Gaussian isotropic'
_refine_ls_goodness_of_fit_ref 1.140
_refine_ls_number_parameters 311
_refine_ls_number_reflns 1850
_refine_ls_R_factor_gt 0.0442
_refine_ls_shift/su_max 0.0061
_refine_ls_structure_factor_coef F
_refine_ls_weighting_details 'w = 1/[\s^2^(Fo) + 0.00063|Fo|^2^]'
_refine_ls_weighting_scheme calc
_refine_ls_wR_factor_ref 0.0535
_reflns_number_gt 1850
_reflns_number_total 4616
_reflns_threshold_expression F^2^>3.0\s(F^2^)
_cod_data_source_file b308167b.txt
_cod_data_source_block KOSHIKOSHIMAX
_cod_original_formula_sum 'C25 H18 O8 '
_cod_database_code 7104851

loop_
_symmetry_equiv_pos_as_xyz
x,y,z
-x,y,1/2-z
-x,-y,-z
x,-y,1/2+z
1/2+x,1/2+y,z
1/2-x,1/2+y,1/2-z
1/2-x,1/2-y,-z
1/2+x,1/2-y,1/2+z

loop_
_atom_site_label
_atom_site_type_symbol
_atom_site_fract_x
_atom_site_fract_y
_atom_site_fract_z
_atom_site_U_iso_or_equiv
_atom_site_adp_type
_atom_site_occupancy
_atom_site_calc_flag
_atom_site_refinement_flags
_atom_site_disorder_assembly
_atom_site_disorder_group
O(1) O 0.8941(2) 0.1557(1) 1.0087(3) 0.0205(8) Uani 1.00 d . . .
O(2) O 0.7248(2) 0.0320(1) 0.8278(3) 0.0143(7) Uani 1.00 d . . .
O(3) O 0.7765(2) 0.0919(1) 0.7416(3) 0.0143(7) Uani 1.00 d . . .
O(4) O 0.6331(2) 0.2176(2) 0.5056(3) 0.0253(9) Uani 1.00 d . . .
O(5) O 0.7418(2) 0.1128(1) 0.5511(3) 0.0182(8) Uani 1.00 d . . .
O(6) O 0.7997(2) -0.0766(1) 0.7112(3) 0.0224(8) Uani 1.00 d . . .
O(7) O 0.7192(2) -0.0854(1) 0.8334(3) 0.0195(8) Uani 1.00 d . . .
O(8) O 0.8472(2) 0.2234(2) 0.6593(3) 0.036(1) Uani 1.00 d . . .
C(1) C 0.8620(3) -0.0314(2) 0.9582(4) 0.017(1) Uani 1.00 d . . .
C(2) C 0.9061(3) -0.0947(2) 1.0112(4) 0.020(1) Uani 1.00 d . . .
C(3) C 0.9946(3) -0.0949(2) 1.1207(4) 0.025(1) Uani 1.00 d . . .
C(4) C 1.0392(3) -0.0323(3) 1.1752(4) 0.023(1) Uani 1.00 d . . .
C(5) C 0.9960(3) 0.0309(2) 1.1240(4) 0.019(1) Uani 1.00 d . . .
C(6) C 0.9067(3) 0.0312(2) 1.0160(4) 0.017(1) Uani 1.00 d . . .
C(7) C 0.8609(2) 0.0991(2) 0.9618(4) 0.015(1) Uani 1.00 d . . .
C(8) C 0.7647(3) 0.0942(2) 0.8330(4) 0.014(1) Uani 1.00 d . . .
C(9) C 0.7074(2) 0.1528(2) 0.8114(4) 0.014(1) Uani 1.00 d . . .
C(10) C 0.6989(3) 0.1649(2) 0.9024(4) 0.018(1) Uani 1.00 d . . .
C(11) C 0.6447(3) 0.2177(2) 0.8815(4) 0.020(1) Uani 1.00 d . . .
C(12) C 0.5986(3) 0.2595(2) 0.7704(5) 0.024(1) Uani 1.00 d . . .
C(13) C 0.6057(3) 0.2474(2) 0.6789(4) 0.019(1) Uani 1.00 d . . .
C(14) C 0.6599(3) 0.1933(2) 0.6985(4) 0.015(1) Uani 1.00 d . . .
C(15) C 0.6635(3) 0.1779(2) 0.5968(4) 0.019(1) Uani 1.00 d . . .
C(16) C 0.7036(2) 0.1075(2) 0.6059(4) 0.013(1) Uani 1.00 d . . .
C(17) C 0.6376(3) 0.0484(2) 0.5395(4) 0.017(1) Uani 1.00 d . . .
C(18) C 0.5523(3) 0.0615(2) 0.4253(4) 0.022(1) Uani 1.00 d . . .
C(19) C 0.4918(3) 0.0082(3) 0.3576(4) 0.025(1) Uani 1.00 d . . .
C(20) C 0.5161(3) -0.0594(3) 0.4018(4) 0.026(1) Uani 1.00 d . . .
C(21) C 0.6005(3) -0.0742(2) 0.5152(4) 0.022(1) Uani 1.00 d . . .
C(22) C 0.6612(3) -0.0207(2) 0.5853(4) 0.017(1) Uani 1.00 d . . .
C(23) C 0.7495(3) -0.0427(2) 0.7104(4) 0.016(1) Uani 1.00 d . . .
C(24) C 0.7667(2) -0.0310(2) 0.8379(4) 0.014(1) Uani 1.00 d . . .
C(25) C 0.8779(4) 0.2607(2) 0.7713(5) 0.040(2) Uani 1.00 d . . .
H(1) H 0.8758 -0.1377 0.9728 0.0243 Uiso 1.00 calc . . .
H(2) H 1.0245 -0.1383 1.1582 0.0303 Uiso 1.00 calc . . .
H(3) H 1.1001 -0.0329 1.2483 0.0283 Uiso 1.00 calc . . .
H(4) H 1.0270 0.0738 1.1624 0.0229 Uiso 1.00 calc . . .
H(5) H 0.7305 0.1371 0.9786 0.0217 Uiso 1.00 calc . . .
H(6) H 0.6385 0.2254 0.9437 0.0244 Uiso 1.00 calc . . .
H(7) H 0.5625 0.2963 0.7580 0.0288 Uiso 1.00 calc . . .
H(8) H 0.5740 0.2756 0.6029 0.0228 Uiso 1.00 calc . . .
H(9) H 0.5353 0.1083 0.3933 0.0261 Uiso 1.00 calc . . .
H(10) H 0.4337 0.0183 0.2808 0.0301 Uiso 1.00 calc . . .
H(11) H 0.4750 -0.0965 0.3547 0.0316 Uiso 1.00 calc . . .
H(12) H 0.6169 -0.1211 0.5452 0.0273 Uiso 1.00 calc . . .
H(13) H 0.783(4) 0.158(4) 0.594(7) 0.11(3) Uiso 1.00 calc . . .
H(14) H 0.724(3) -0.085(3) 0.899(5) 0.05(2) Uiso 1.00 calc . . .
H(15) H 0.8713 0.2335 0.8220 0.0468 Uiso 1.00 calc . . .
H(16) H 0.9383 0.2718 0.8225 0.0468 Uiso 1.00 calc . . .
H(17) H 0.8460 0.3034 0.7467 0.0468 Uiso 1.00 calc . . .
H(18) H 0.854(3) 0.247(3) 0.617(5) 0.05(2) Uiso 1.00 calc . . .

loop_
_atom_site_aniso_label
_atom_site_aniso_U_11
_atom_site_aniso_U_22
_atom_site_aniso_U_33
_atom_site_aniso_U_12
_atom_site_aniso_U_13
_atom_site_aniso_U_23
O(1) 0.019(2) 0.017(2) 0.020(2) -0.003(1) 0.011(1) -0.006(1)
O(2) 0.018(1) 0.012(1) 0.014(1) 0.001(1) 0.011(1) -0.001(1)
O(3) 0.014(1) 0.018(2) 0.012(1) 0.002(1) 0.009(1) 0.000(1)
O(4) 0.034(2) 0.022(2) 0.024(2) 0.007(1) 0.021(2) 0.009(1)
O(5) 0.023(2) 0.021(2) 0.017(2) 0.000(1) 0.016(1) 0.000(1)
O(6) 0.025(2) 0.023(2) 0.021(2) 0.002(1) 0.016(1) -0.003(1)
O(7) 0.027(2) 0.014(2) 0.021(2) -0.006(1) 0.018(2) -0.001(1)
O(8) 0.052(2) 0.035(2) 0.031(2) -0.021(2) 0.031(2) -0.005(2)
C(1) 0.020(2) 0.018(2) 0.018(2) -0.001(2) 0.015(2) -0.001(2)
C(2) 0.028(2) 0.013(2) 0.024(2) 0.002(2) 0.020(2) 0.000(2)
C(3) 0.032(3) 0.022(3) 0.024(3) 0.012(2) 0.020(2) 0.008(2)
C(4) 0.019(2) 0.036(3) 0.019(2) 0.010(2) 0.015(2) 0.008(2)
C(5) 0.021(2) 0.024(2) 0.017(2) 0.004(2) 0.014(2) 0.003(2)
C(6) 0.019(2) 0.022(2) 0.015(2) 0.005(2) 0.013(2) 0.002(2)
C(7) 0.016(2) 0.021(2) 0.014(2) -0.001(2) 0.012(2) 0.001(2)
C(8) 0.018(2) 0.012(2) 0.014(2) 0.000(2) 0.011(2) 0.000(2)
C(9) 0.012(2) 0.014(2) 0.016(2) -0.002(2) 0.009(2) -0.005(2)
C(10) 0.020(2) 0.018(2) 0.017(2) 0.000(2) 0.012(2) 0.001(2)
C(11) 0.026(2) 0.022(2) 0.025(2) -0.001(2) 0.022(2) -0.005(2)
C(12) 0.025(2) 0.017(2) 0.037(3) 0.007(2) 0.024(2) 0.004(2)
C(13) 0.018(2) 0.017(2) 0.022(2) 0.005(2) 0.013(2) 0.008(2)
C(14) 0.017(2) 0.012(2) 0.017(2) -0.001(2) 0.012(2) 0.001(2)
C(15) 0.018(2) 0.014(2) 0.022(2) -0.003(2) 0.012(2) 0.001(2)
C(16) 0.015(2) 0.017(2) 0.010(2) 0.000(2) 0.010(2) 0.001(2)
C(17) 0.017(2) 0.026(2) 0.013(2) 0.001(2) 0.012(2) -0.003(2)
C(18) 0.022(2) 0.027(2) 0.019(2) 0.000(2) 0.015(2) 0.001(2)
C(19) 0.016(2) 0.043(3) 0.013(2) -0.005(2) 0.009(2) -0.004(2)
C(20) 0.024(3) 0.038(3) 0.021(2) -0.017(2) 0.016(2) -0.013(2)
C(21) 0.028(3) 0.022(2) 0.022(2) -0.008(2) 0.019(2) -0.008(2)
C(22) 0.021(2) 0.022(2) 0.017(2) -0.003(2) 0.015(2) -0.003(2)
C(23) 0.021(2) 0.007(2) 0.021(2) -0.006(2) 0.014(2) -0.006(2)
C(24) 0.020(2) 0.009(2) 0.017(2) -0.002(2) 0.014(2) -0.002(2)
C(25) 0.061(4) 0.018(2) 0.041(3) 0.008(2) 0.034(3) 0.004(2)

loop_
_atom_type_symbol
_atom_type_description
_atom_type_scat_dispersion_real
_atom_type_scat_dispersion_imag
_atom_type_scat_source
C C 0.003 0.002
;International Tables for Crystallography
(1992, Vol. C, Tables 4.2.6.8 and 6.1.1.1)
;
H H 0.000 0.000
;International Tables for Crystallography
(1992, Vol. C, Table 6.1.1.2)
;
O O 0.011 0.006
;International Tables for Crystallography
(1992, Vol. C, Tables 4.2.6.8 and 6.1.1.1)
;

loop_
_geom_angle_atom_site_label_1
_geom_angle_atom_site_label_2
_geom_angle_atom_site_label_3
_geom_angle
_geom_angle_site_symmetry_1
_geom_angle_site_symmetry_2
_geom_angle_site_symmetry_3
_geom_angle_publ_flag
? ? ? ? ? ? ? ?

loop_
_geom_bond_atom_site_label_1
_geom_bond_atom_site_label_2
_geom_bond_distance
_geom_bond_site_symmetry_1
_geom_bond_site_symmetry_2
_geom_bond_publ_flag
? ? ? ? ? ?

loop_
_geom_contact_atom_site_label_1
_geom_contact_atom_site_label_2
_geom_contact_distance
_geom_contact_site_symmetry_1
_geom_contact_site_symmetry_2
_geom_contact_publ_flag
? ? ? ? ? ?

loop_
_geom_torsion_atom_site_label_1
_geom_torsion_atom_site_label_2
_geom_torsion_atom_site_label_3
_geom_torsion_atom_site_label_4
_geom_torsion
_geom_torsion_site_symmetry_1
_geom_torsion_site_symmetry_2
_geom_torsion_site_symmetry_3
_geom_torsion_site_symmetry_4
_geom_torsion_publ_flag
? ? ? ? ? ? ? ? ? ?
